data_4306222
loop_
_publ_author_name
'Victor I. Ovcharenko'
'Galina V. Romanenko'
'Ksenia Yu. Maryunina'
'Artem S. Bogomyakov'
'Elena V. Gorelik'

_publ_section_title
;
Thermally Induced Magnetic Anomalies in Solvates of the
Bis(hexafluoroacetylacetonate)copper(II) Complex with Pyrazolyl-Substituted
Nitronyl Nitroxide
;
_journal_name_full 'Inorganic Chemistry'
_journal_page_first 9537
_journal_page_last 9552
_journal_paper_doi 10.1021/ic8011074
_journal_volume 47
_journal_year 2008
_chemical_formula_sum 'C27.5 H33 Cu F12 N4 O6'
_chemical_formula_weight 807.12
_chemical_name_systematic
; 
 catena-(bis(m2-4,4,5,5-Tetramethyl-2-
 (1-butylpyrazole-4-yl)-4,5-dihydro-1H-
 imidazol-3-oxide-1-oxyl)-tetrakis(1,
 1,1,5,5,5-hexafluoropentan-2,4-
 dionato)-di-copper(ii)) heptane solvate
;
_space_group_IT_number 2
_symmetry_cell_setting triclinic
_symmetry_space_group_name_Hall '-P 1'
_symmetry_space_group_name_H-M 'P -1'
_atom_sites_solution_hydrogens geom
_atom_sites_solution_primary direct
_atom_sites_solution_secondary difmap
_audit_creation_method SHELXL-97
_cell_angle_alpha 98.780(7)
_cell_angle_beta 113.062(6)
_cell_angle_gamma 96.112(7)
_cell_formula_units_Z 2
_cell_length_a 10.782(4)
_cell_length_b 13.282(5)
_cell_length_c 13.332(5)
_cell_measurement_reflns_used 4956
_cell_measurement_temperature 136(2)
_cell_measurement_theta_max 23.27
_cell_measurement_theta_min 2.55
_cell_volume 1706.8(11)
_computing_cell_refinement 'Bruker SMART'
_computing_data_collection 'Bruker SMART'
_computing_data_reduction 'Bruker SAINT'
_computing_molecular_graphics 'Bruker SHELXTL'
_computing_publication_material 'Bruker SHELXTL'
_computing_structure_refinement 'SHELXL-97 (Sheldrick, 1997)'
_computing_structure_solution 'SHELXS-97 (Sheldrick, 1990)'
_diffrn_measured_fraction_theta_full 0.984
_diffrn_measured_fraction_theta_max 0.984
_diffrn_measurement_device_type 'CCD area detector'
_diffrn_measurement_method 'phi and omega scans'
_diffrn_radiation_monochromator graphite
_diffrn_radiation_source 'fine-focus sealed tube'
_diffrn_radiation_type MoK\a
_diffrn_radiation_wavelength 0.71073
_diffrn_reflns_av_R_equivalents 0.0216
_diffrn_reflns_av_sigmaI/netI 0.0357
_diffrn_reflns_limit_h_max 11
_diffrn_reflns_limit_h_min -9
_diffrn_reflns_limit_k_max 11
_diffrn_reflns_limit_k_min -14
_diffrn_reflns_limit_l_max 14
_diffrn_reflns_limit_l_min -14
_diffrn_reflns_number 7188
_diffrn_reflns_theta_full 23.27
_diffrn_reflns_theta_max 23.27
_diffrn_reflns_theta_min 2.09
_exptl_absorpt_coefficient_mu 0.751
_exptl_absorpt_correction_type none
_exptl_crystal_density_diffrn 1.570
_exptl_crystal_density_method 'not measured'
_exptl_crystal_F_000 822
_refine_diff_density_max 0.726
_refine_diff_density_min -0.507
_refine_diff_density_rms 0.073
_refine_ls_extinction_method none
_refine_ls_goodness_of_fit_ref 1.061
_refine_ls_hydrogen_treatment constr
_refine_ls_matrix_type full
_refine_ls_number_parameters 617
_refine_ls_number_reflns 4815
_refine_ls_number_restraints 8
_refine_ls_restrained_S_all 1.080
_refine_ls_R_factor_all 0.0496
_refine_ls_R_factor_gt 0.0454
_refine_ls_shift/su_max 0.355
_refine_ls_shift/su_mean 0.019
_refine_ls_structure_factor_coef Fsqd
_refine_ls_weighting_details 'calc w=1/[\s^2^(Fo^2^)+(0.0711P)^2^+2.0380P] where P=(Fo^2^+2Fc^2^)/3'
_refine_ls_weighting_scheme calc
_refine_ls_wR_factor_gt 0.1244
_refine_ls_wR_factor_ref 0.1280
_reflns_number_gt 4318
_reflns_number_total 4815
_reflns_threshold_expression >2sigma(I)
_cod_data_source_file ic8011074_si_001_22.cif
_cod_data_source_block hep136
_cod_depositor_comments
;
The following automatic conversions were performed:
'_symmetry_cell_setting' value 'Triclinic' changed to 'triclinic'
according to '/home/saulius/struct/CIF-dictionaries/cif_core.dic'
dictionary named 'cif_core.dic' version 2.4.1 from 2010-06-29.

Automatic conversion script
Id: cif_fix_enum 1527 2010-12-29 10:47:43Z saulius 
;
_cod_original_cell_volume 1706.8(12)
_cod_original_formula_sum 'C27.50 H33 Cu F12 N4 O6'
_cod_database_code 4306222

loop_
_symmetry_equiv_pos_as_xyz
'x, y, z'
'-x, -y, -z'

loop_
_atom_site_label
_atom_site_type_symbol
_atom_site_fract_x
_atom_site_fract_y
_atom_site_fract_z
_atom_site_U_iso_or_equiv
_atom_site_adp_type
_atom_site_occupancy
_atom_site_symmetry_multiplicity
_atom_site_calc_flag
_atom_site_refinement_flags
_atom_site_disorder_assembly
_atom_site_disorder_group
Cu1 Cu 0.5000 0.5000 0.5000 0.02602(15) Uani 1 2 d S . .
O1 O 0.3635(2) 0.37538(17) 0.47063(18) 0.0358(5) Uani 1 1 d . . .
C1 C 0.1999(4) 0.2573(3) 0.4833(3) 0.0409(8) Uani 1 1 d . . .
F1 F 0.1039(3) 0.24721(17) 0.5207(2) 0.0715(7) Uani 1 1 d . . .
F2 F 0.1434(9) 0.2096(7) 0.3641(6) 0.0485(19) Uani 0.50 1 d P . .
F3 F 0.2807(13) 0.2044(9) 0.5300(12) 0.093(5) Uani 0.50 1 d P . .
F2A F 0.1450(12) 0.2203(8) 0.3898(7) 0.072(3) Uani 0.50 1 d P . .
F3A F 0.2975(12) 0.1951(9) 0.5346(8) 0.056(2) Uani 0.50 1 d P . .
C2 C 0.2729(3) 0.3680(3) 0.5063(3) 0.0335(8) Uani 1 1 d . . .
C3 C 0.2332(4) 0.4453(3) 0.5608(3) 0.0401(9) Uani 1 1 d . . .
H3A H 0.176(4) 0.431(3) 0.574(3) 0.038(11) Uiso 1 1 d . . .
C4 C 0.2917(3) 0.5482(3) 0.5845(3) 0.0362(8) Uani 1 1 d . . .
C5 C 0.2439(4) 0.6274(3) 0.6491(4) 0.0559(11) Uani 1 1 d . . .
F4 F 0.2116(11) 0.7018(8) 0.5983(9) 0.100(4) Uani 0.50 1 d P . .
F5 F 0.1574(10) 0.5930(6) 0.6813(9) 0.107(3) Uani 0.50 1 d P . .
F6 F 0.3570(7) 0.6790(7) 0.7436(7) 0.096(3) Uani 0.50 1 d P . .
F4A F 0.2996(13) 0.6338(8) 0.7514(6) 0.134(4) Uani 0.50 1 d P . .
F5A F 0.1056(9) 0.5986(7) 0.6187(8) 0.097(3) Uani 0.50 1 d P . .
F6A F 0.2420(12) 0.7144(7) 0.6204(12) 0.106(5) Uani 0.50 1 d P . .
O2 O 0.3833(2) 0.58686(17) 0.55982(18) 0.0398(6) Uani 1 1 d . . .
Cu2 Cu 0.0000 0.0000 0.0000 0.02920(15) Uani 1 2 d S . .
O3 O 0.0275(2) -0.04544(16) 0.14039(17) 0.0325(5) Uani 1 1 d . . .
C6 C 0.0209(4) -0.0490(3) 0.3122(3) 0.0503(10) Uani 1 1 d . . .
F7 F -0.0059(3) 0.00588(19) 0.38825(19) 0.0741(7) Uani 1 1 d . . .
F8 F -0.0252(5) -0.14510(19) 0.3006(2) 0.1169(14) Uani 1 1 d . . .
F9 F 0.1564(3) -0.0396(3) 0.3569(2) 0.1166(13) Uani 1 1 d . . .
C7 C -0.0310(3) -0.0152(2) 0.2010(3) 0.0342(7) Uani 1 1 d . . .
C8 C -0.1352(4) 0.0416(3) 0.1772(3) 0.0387(8) Uani 1 1 d . . .
H8A H -0.166(4) 0.054(3) 0.219(3) 0.035(10) Uiso 1 1 d . . .
C9 C -0.1917(3) 0.0727(2) 0.0775(3) 0.0306(7) Uani 1 1 d . . .
C10 C -0.3115(3) 0.1305(3) 0.0540(3) 0.0405(8) Uani 1 1 d . . .
F10 F -0.4118(11) 0.0956(10) -0.0497(10) 0.071(3) Uani 0.50 1 d P . .
F11 F -0.2703(12) 0.2308(9) 0.0591(12) 0.069(3) Uani 0.50 1 d P . .
F12 F -0.3747(9) 0.1305(8) 0.1186(9) 0.058(2) Uani 0.50 1 d P . .
F10A F -0.3475(10) 0.1369(9) 0.1409(9) 0.060(3) Uani 0.50 1 d P . .
F11A F -0.4167(11) 0.0753(10) -0.0337(11) 0.074(3) Uani 0.50 1 d P . .
F12A F -0.2817(11) 0.2200(8) 0.0387(11) 0.057(3) Uani 0.50 1 d P . .
O4 O -0.1557(2) 0.06112(16) -0.00215(17) 0.0307(5) Uani 1 1 d . . .
O01 O 0.4120(2) 0.51807(17) 0.3286(2) 0.0406(6) Uani 1 1 d . . .
N1 N 0.2850(3) 0.52676(19) 0.2755(2) 0.0357(6) Uani 1 1 d . . .
C01 C 0.2436(4) 0.6286(2) 0.2562(3) 0.0385(8) Uani 1 1 d . . .
C011 C 0.3166(4) 0.7119(2) 0.3626(3) 0.0445(9) Uani 1 1 d . . .
H01A H 0.4135 0.7231 0.3824 0.059(12) Uiso 1 1 calc R . .
H01B H 0.2989 0.6900 0.4218 0.058(12) Uiso 1 1 calc R . .
H01C H 0.2834 0.7753 0.3505 0.049(10) Uiso 1 1 calc R . .
C012 C 0.2872(5) 0.6553(3) 0.1663(4) 0.0537(10) Uani 1 1 d . . .
H01D H 0.376(4) 0.661(3) 0.189(3) 0.048(11) Uiso 1 1 d . . .
H01E H 0.268(4) 0.725(3) 0.148(3) 0.059(12) Uiso 1 1 d . . .
H01F H 0.245(4) 0.605(3) 0.097(3) 0.049(10) Uiso 1 1 d . . .
C02 C 0.0863(4) 0.5990(2) 0.2153(3) 0.0362(8) Uani 1 1 d . . .
C021 C 0.0393(4) 0.6072(3) 0.3091(3) 0.0417(8) Uani 1 1 d . . .
H02A H -0.057(4) 0.578(3) 0.274(3) 0.044(10) Uiso 1 1 d . . .
H02B H 0.048(4) 0.671(3) 0.339(3) 0.045(10) Uiso 1 1 d . . .
H02C H 0.095(3) 0.569(3) 0.372(3) 0.037(9) Uiso 1 1 d . . .
C022 C 0.0020(5) 0.6509(3) 0.1246(3) 0.0474(9) Uani 1 1 d . . .
H02D H -0.093(5) 0.625(4) 0.102(4) 0.072(14) Uiso 1 1 d . . .
H02E H 0.019(3) 0.632(3) 0.057(3) 0.041(9) Uiso 1 1 d . . .
H02F H 0.028(4) 0.727(3) 0.153(3) 0.043(10) Uiso 1 1 d . . .
N2 N 0.0652(3) 0.4852(2) 0.1689(2) 0.0344(6) Uani 1 1 d . . .
O02 O -0.0532(2) 0.43148(18) 0.1069(2) 0.0438(6) Uani 1 1 d . . .
C03 C 0.1820(3) 0.4473(2) 0.2120(3) 0.0333(7) Uani 1 1 d . . .
C04 C 0.1936(3) 0.3407(2) 0.1906(3) 0.0313(7) Uani 1 1 d . . .
C05 C 0.0903(3) 0.2552(2) 0.1229(3) 0.0309(7) Uani 1 1 d . . .
H05A H -0.003(4) 0.255(3) 0.081(3) 0.035(9) Uiso 1 1 d . . .
N3 N 0.1400(3) 0.16874(19) 0.1213(2) 0.0316(6) Uani 1 1 d . . .
N4 N 0.2766(3) 0.19787(19) 0.1894(2) 0.0337(6) Uani 1 1 d . . .
C041 C 0.3664(3) 0.1215(3) 0.2125(3) 0.0407(8) Uani 1 1 d . . .
H04A H 0.3136 0.0536 0.1698 0.049 Uiso 1 1 calc R . .
H04B H 0.4380 0.1378 0.1876 0.049 Uiso 1 1 calc R . .
C042 C 0.4294(7) 0.1174(5) 0.3297(5) 0.114(2) Uani 1 1 d D . .
H04C H 0.3648 0.1257 0.3631 0.137 Uiso 1 1 calc R . .
H04D H 0.5090 0.1722 0.3695 0.137 Uiso 1 1 calc R . .
C043 C 0.4820(8) -0.0156(9) 0.3359(7) 0.158(4) Uani 1 1 d . . .
H04E H 0.4804 -0.0444 0.3981 0.189 Uiso 1 1 calc R . .
H04F H 0.4410 -0.0664 0.2660 0.189 Uiso 1 1 calc R . .
C044 C 0.5957(10) 0.0415(6) 0.3542(6) 0.166(4) Uani 1 1 d D . .
H04G H 0.6681 0.0021 0.3754 0.249 Uiso 1 1 calc R . .
H04H H 0.6156 0.1004 0.4133 0.249 Uiso 1 1 calc R . .
H04I H 0.5884 0.0646 0.2877 0.249 Uiso 1 1 calc R . .
C06 C 0.3113(3) 0.2994(2) 0.2308(3) 0.0355(8) Uani 1 1 d . . .
H06A H 0.399(4) 0.326(3) 0.280(3) 0.041(10) Uiso 1 1 d . . .
C1A C -0.3576(15) 0.7326(17) 0.1426(12) 0.155(8) Uani 0.50 1 d PD . .
C2A C -0.3599(17) 0.7282(16) 0.0245(13) 0.159(9) Uani 0.50 1 d PD . .
C3A C -0.422(2) 0.6048(15) -0.003(2) 0.40(2) Uani 0.50 1 d PD . .
C4A C -0.526(2) 0.5118(18) -0.0294(16) 0.423(18) Uani 0.50 1 d PD . .
C5A C -0.590(2) 0.3992(14) -0.085(2) 0.270(10) Uani 0.50 1 d PD . .
C6A C -0.560(2) 0.333(2) -0.001(3) 0.87(7) Uani 0.50 1 d PD . .
C7A C -0.672(2) 0.2369(13) -0.067(3) 0.165(13) Uani 0.50 1 d PD . .

loop_
_atom_site_aniso_label
_atom_site_aniso_U_11
_atom_site_aniso_U_22
_atom_site_aniso_U_33
_atom_site_aniso_U_23
_atom_site_aniso_U_13
_atom_site_aniso_U_12
Cu1 0.0236(3) 0.0231(3) 0.0274(3) -0.0036(2) 0.0106(2) 0.0010(2)
O1 0.0351(12) 0.0363(12) 0.0306(11) -0.0042(9) 0.0142(10) -0.0015(9)
C1 0.044(2) 0.0357(19) 0.043(2) 0.0039(17) 0.0207(17) 0.0039(16)
F1 0.0837(16) 0.0422(13) 0.1072(19) -0.0028(12) 0.0709(15) -0.0101(11)
F2 0.069(4) 0.039(3) 0.020(3) -0.017(3) 0.016(3) -0.016(3)
F3 0.066(6) 0.040(5) 0.151(9) 0.033(5) 0.018(5) 0.007(4)
F2A 0.114(5) 0.052(4) 0.022(4) -0.030(3) 0.028(3) -0.046(4)
F3A 0.064(5) 0.044(4) 0.062(4) 0.025(3) 0.019(3) 0.020(3)
C2 0.0289(16) 0.0385(18) 0.0261(16) 0.0035(14) 0.0073(14) -0.0024(14)
C3 0.0402(19) 0.039(2) 0.045(2) 0.0032(15) 0.0252(17) -0.0001(16)
C4 0.0347(18) 0.0373(18) 0.0294(17) 0.0054(14) 0.0074(14) 0.0033(15)
C5 0.063(3) 0.042(2) 0.060(3) 0.0006(19) 0.026(2) 0.007(2)
F4 0.143(7) 0.088(7) 0.091(5) 0.033(4) 0.050(5) 0.086(5)
F5 0.161(6) 0.040(3) 0.180(8) -0.008(4) 0.151(6) -0.003(4)
F6 0.071(4) 0.107(6) 0.081(5) -0.056(4) 0.033(3) -0.008(4)
F4A 0.201(11) 0.140(9) 0.039(4) -0.006(4) 0.015(6) 0.116(8)
F5A 0.094(5) 0.067(4) 0.148(8) -0.015(5) 0.084(5) 0.010(4)
F6A 0.133(7) 0.028(4) 0.202(12) 0.030(5) 0.113(8) 0.008(4)
O2 0.0399(13) 0.0363(12) 0.0344(12) 0.0055(10) 0.0096(11) -0.0026(10)
Cu2 0.0337(3) 0.0302(3) 0.0289(3) 0.0032(2) 0.0183(2) 0.0108(2)
O3 0.0426(12) 0.0278(11) 0.0312(11) 0.0017(9) 0.0205(10) 0.0090(9)
C6 0.079(3) 0.041(2) 0.047(2) 0.0127(16) 0.037(2) 0.0264(19)
F7 0.133(2) 0.0681(15) 0.0446(12) 0.0146(11) 0.0533(14) 0.0462(15)
F8 0.257(4) 0.0388(15) 0.0648(17) 0.0178(12) 0.077(2) 0.018(2)
F9 0.103(2) 0.216(4) 0.0628(17) 0.070(2) 0.0392(16) 0.083(2)
C7 0.0464(19) 0.0251(16) 0.0347(17) 0.0011(13) 0.0230(15) 0.0036(14)
C8 0.055(2) 0.0332(18) 0.0422(19) 0.0026(15) 0.0359(18) 0.0104(15)
C9 0.0322(16) 0.0219(15) 0.0362(18) -0.0054(13) 0.0183(14) -0.0005(12)
C10 0.0419(19) 0.038(2) 0.049(2) 0.0012(16) 0.0291(17) 0.0110(16)
F10 0.053(4) 0.096(6) 0.050(4) -0.013(4) 0.008(3) 0.046(4)
F11 0.071(5) 0.037(4) 0.115(7) 0.004(4) 0.058(4) 0.016(3)
F12 0.056(4) 0.070(4) 0.076(5) 0.033(3) 0.045(3) 0.026(3)
F10A 0.060(4) 0.089(5) 0.059(4) 0.014(3) 0.044(3) 0.049(4)
F11A 0.034(4) 0.070(5) 0.090(7) -0.018(4) 0.009(4) 0.013(3)
F12A 0.059(4) 0.042(5) 0.099(6) 0.039(4) 0.049(4) 0.033(4)
O4 0.0325(11) 0.0286(11) 0.0317(11) -0.0018(9) 0.0166(9) 0.0074(9)
O01 0.0345(13) 0.0317(12) 0.0546(14) -0.0067(10) 0.0250(11) -0.0002(10)
N1 0.0355(15) 0.0244(14) 0.0496(17) -0.0032(12) 0.0247(13) 0.0028(11)
C01 0.051(2) 0.0229(16) 0.0438(19) 0.0003(14) 0.0254(16) 0.0035(14)
C011 0.061(2) 0.0238(17) 0.048(2) 0.0009(15) 0.0251(18) 0.0063(16)
C012 0.067(3) 0.043(2) 0.056(2) -0.0011(19) 0.039(2) -0.007(2)
C02 0.051(2) 0.0255(16) 0.0386(18) 0.0036(13) 0.0257(16) 0.0112(14)
C021 0.055(2) 0.035(2) 0.043(2) 0.0059(16) 0.0274(18) 0.0153(17)
C022 0.067(3) 0.040(2) 0.043(2) 0.0102(16) 0.0285(19) 0.0195(19)
N2 0.0369(15) 0.0303(14) 0.0380(15) 0.0018(12) 0.0198(12) 0.0051(12)
O02 0.0412(13) 0.0427(14) 0.0422(13) 0.0011(11) 0.0147(11) 0.0079(11)
C03 0.0367(17) 0.0274(16) 0.0405(18) 0.0009(14) 0.0233(15) 0.0052(14)
C04 0.0323(16) 0.0261(16) 0.0359(17) -0.0022(13) 0.0181(14) 0.0035(13)
C05 0.0310(17) 0.0277(16) 0.0335(17) 0.0024(13) 0.0147(14) 0.0044(13)
N3 0.0329(14) 0.0274(14) 0.0302(14) -0.0008(11) 0.0119(12) 0.0027(11)
N4 0.0325(14) 0.0286(14) 0.0326(14) -0.0079(11) 0.0111(12) 0.0055(11)
C041 0.0370(18) 0.0348(18) 0.0400(19) -0.0073(15) 0.0096(15) 0.0117(14)
C042 0.156(5) 0.149(5) 0.072(3) 0.043(3) 0.052(3) 0.122(5)
C043 0.111(6) 0.280(12) 0.111(6) 0.094(7) 0.053(5) 0.052(7)
C044 0.220(10) 0.113(6) 0.105(6) 0.034(4) 0.027(6) -0.075(6)
C06 0.0330(18) 0.0296(17) 0.0364(18) -0.0095(14) 0.0142(15) -0.0003(14)
C1A 0.093(9) 0.27(2) 0.180(14) 0.144(15) 0.095(10) 0.063(11)
C2A 0.093(10) 0.35(3) 0.122(11) 0.147(13) 0.074(8) 0.143(14)
C3A 0.24(3) 0.59(4) 0.63(6) 0.54(4) 0.25(3) 0.30(3)
C4A 0.33(2) 0.92(5) 0.44(3) 0.60(3) 0.34(2) 0.48(3)
C5A 0.279(17) 0.256(16) 0.59(3) 0.354(18) 0.367(19) 0.229(13)
C6A 0.36(3) 2.00(18) 0.52(8) 0.39(10) 0.26(4) 0.83(6)
C7A 0.072(11) 0.076(9) 0.31(4) 0.015(14) 0.047(16) 0.012(8)

loop_
_atom_type_symbol
_atom_type_description
_atom_type_scat_dispersion_real
_atom_type_scat_dispersion_imag
_atom_type_scat_source
C C 0.0033 0.0016 'International Tables Vol C Tables 4.2.6.8 and 6.1.1.4'
H H 0.0000 0.0000 'International Tables Vol C Tables 4.2.6.8 and 6.1.1.4'
N N 0.0061 0.0033 'International Tables Vol C Tables 4.2.6.8 and 6.1.1.4'
O O 0.0106 0.0060 'International Tables Vol C Tables 4.2.6.8 and 6.1.1.4'
F F 0.0171 0.0103 'International Tables Vol C Tables 4.2.6.8 and 6.1.1.4'
Cu Cu 0.3201 1.2651 'International Tables Vol C Tables 4.2.6.8 and 6.1.1.4'

loop_
_geom_angle_atom_site_label_1
_geom_angle_atom_site_label_2
_geom_angle_atom_site_label_3
_geom_angle
_geom_angle_site_symmetry_1
_geom_angle_site_symmetry_3
_geom_angle_publ_flag
O1 Cu1 O1 180.0 . 2_666 ?
O1 Cu1 O2 88.26(9) . . ?
O1 Cu1 O2 91.74(9) 2_666 . ?
O1 Cu1 O2 91.74(9) . 2_666 ?
O1 Cu1 O2 88.26(9) 2_666 2_666 ?
O2 Cu1 O2 180.00(10) . 2_666 ?
O1 Cu1 O01 93.51(9) . . ?
O1 Cu1 O01 86.49(9) 2_666 . ?
O2 Cu1 O01 98.38(9) . . ?
O2 Cu1 O01 81.62(9) 2_666 . ?
O1 Cu1 O01 86.49(9) . 2_666 ?
O1 Cu1 O01 93.51(9) 2_666 2_666 ?
O2 Cu1 O01 81.63(9) . 2_666 ?
O2 Cu1 O01 98.37(9) 2_666 2_666 ?
O01 Cu1 O01 180.0 . 2_666 ?
C2 O1 Cu1 126.6(2) . . ?
F2A C1 F3 109.4(10) . . ?
F2A C1 F1 104.7(7) . . ?
F3 C1 F1 104.9(8) . . ?
F2A C1 F3A 107.8(8) . . ?
F3 C1 F3A 2.6(12) . . ?
F1 C1 F3A 107.4(5) . . ?
F2A C1 F2 5.7(10) . . ?
F3 C1 F2 105.7(8) . . ?
F1 C1 F2 110.1(5) . . ?
F3A C1 F2 103.9(6) . . ?
F2A C1 C2 112.9(6) . . ?
F3 C1 C2 110.2(6) . . ?
F1 C1 C2 114.3(3) . . ?
F3A C1 C2 109.5(5) . . ?
F2 C1 C2 111.1(5) . . ?
O1 C2 C3 128.5(3) . . ?
O1 C2 C1 113.0(3) . . ?
C3 C2 C1 118.5(3) . . ?
C2 C3 C4 123.1(4) . . ?
O2 C4 C3 127.7(3) . . ?
O2 C4 C5 113.4(3) . . ?
C3 C4 C5 118.9(3) . . ?
F4A C5 F5 70.6(8) . . ?
F4A C5 F6A 114.1(9) . . ?
F5 C5 F6A 120.3(8) . . ?
F4A C5 F4 127.0(8) . . ?
F5 C5 F4 113.5(8) . . ?
F6A C5 F4 15.5(9) . . ?
F4A C5 F5A 105.8(8) . . ?
F5 C5 F5A 36.2(6) . . ?
F6A C5 F5A 98.2(7) . . ?
F4 C5 F5A 85.8(7) . . ?
F4A C5 F6 38.0(7) . . ?
F5 C5 F6 106.3(7) . . ?
F6A C5 F6 85.2(7) . . ?
F4 C5 F6 100.7(7) . . ?
F5A C5 F6 137.0(6) . . ?
F4A C5 C4 113.0(5) . . ?
F5 C5 C4 116.6(5) . . ?
F6A C5 C4 114.6(7) . . ?
F4 C5 C4 110.7(7) . . ?
F5A C5 C4 109.6(5) . . ?
F6 C5 C4 107.5(5) . . ?
F5A F5 C5 80.7(12) . . ?
F5A F5 F4A 133.3(14) . . ?
C5 F5 F4A 54.6(6) . . ?
F4A F6 C5 62.4(8) . . ?
F6 F4A C5 79.7(11) . . ?
F6 F4A F5 130.4(13) . . ?
C5 F4A F5 54.8(5) . . ?
F5 F5A C5 63.2(10) . . ?
C4 O2 Cu1 123.7(2) . . ?
O4 Cu2 O4 180.0 . 2 ?
O4 Cu2 O3 92.64(9) . . ?
O4 Cu2 O3 87.36(9) 2 . ?
O4 Cu2 O3 87.36(9) . 2 ?
O4 Cu2 O3 92.64(9) 2 2 ?
O3 Cu2 O3 180.0 . 2 ?
O4 Cu2 N3 85.24(9) . . ?
O4 Cu2 N3 94.77(9) 2 . ?
O3 Cu2 N3 85.75(9) . . ?
O3 Cu2 N3 94.25(9) 2 . ?
O4 Cu2 N3 94.77(9) . 2 ?
O4 Cu2 N3 85.23(9) 2 2 ?
O3 Cu2 N3 94.25(9) . 2 ?
O3 Cu2 N3 85.75(9) 2 2 ?
N3 Cu2 N3 180.0 . 2 ?
O4 Cu2 C9 21.52(9) . . ?
O4 Cu2 C9 158.48(9) 2 . ?
O3 Cu2 C9 71.41(9) . . ?
O3 Cu2 C9 108.59(9) 2 . ?
N3 Cu2 C9 80.55(9) . . ?
N3 Cu2 C9 99.45(9) 2 . ?
O4 Cu2 C9 158.48(9) . 2 ?
O4 Cu2 C9 21.52(9) 2 2 ?
O3 Cu2 C9 108.59(9) . 2 ?
O3 Cu2 C9 71.41(9) 2 2 ?
N3 Cu2 C9 99.45(9) . 2 ?
N3 Cu2 C9 80.55(9) 2 2 ?
C9 Cu2 C9 180.00(11) . 2 ?
O4 Cu2 C7 71.67(9) . . ?
O4 Cu2 C7 108.33(9) 2 . ?
O3 Cu2 C7 21.46(9) . . ?
O3 Cu2 C7 158.54(9) 2 . ?
N3 Cu2 C7 79.87(9) . . ?
N3 Cu2 C7 100.13(9) 2 . ?
C9 Cu2 C7 50.23(10) . . ?
C9 Cu2 C7 129.77(10) 2 . ?
O4 Cu2 C7 108.33(9) . 2 ?
O4 Cu2 C7 71.67(9) 2 2 ?
O3 Cu2 C7 158.54(9) . 2 ?
O3 Cu2 C7 21.46(9) 2 2 ?
N3 Cu2 C7 100.13(9) . 2 ?
N3 Cu2 C7 79.87(9) 2 2 ?
C9 Cu2 C7 129.77(10) . 2 ?
C9 Cu2 C7 50.23(10) 2 2 ?
C7 Cu2 C7 180.0 . 2 ?
O4 Cu2 C8 46.62(9) . . ?
O4 Cu2 C8 133.38(9) 2 . ?
O3 Cu2 C8 46.56(9) . . ?
O3 Cu2 C8 133.44(9) 2 . ?
N3 Cu2 C8 77.80(9) . . ?
N3 Cu2 C8 102.20(9) 2 . ?
C9 Cu2 C8 25.11(9) . . ?
C9 Cu2 C8 154.89(9) 2 . ?
C7 Cu2 C8 25.20(9) . . ?
C7 Cu2 C8 154.81(9) 2 . ?
O4 Cu2 C8 133.38(9) . 2 ?
O4 Cu2 C8 46.61(9) 2 2 ?
O3 Cu2 C8 133.44(9) . 2 ?
O3 Cu2 C8 46.56(9) 2 2 ?
N3 Cu2 C8 102.20(9) . 2 ?
N3 Cu2 C8 77.80(9) 2 2 ?
C9 Cu2 C8 154.89(9) . 2 ?
C9 Cu2 C8 25.11(9) 2 2 ?
C7 Cu2 C8 154.80(9) . 2 ?
C7 Cu2 C8 25.19(9) 2 2 ?
C8 Cu2 C8 180.0 . 2 ?
C7 O3 Cu2 123.3(2) . . ?
F8 C6 F7 109.2(3) . . ?
F8 C6 F9 105.3(4) . . ?
F7 C6 F9 104.5(3) . . ?
F8 C6 C7 111.6(3) . . ?
F7 C6 C7 114.1(3) . . ?
F9 C6 C7 111.5(3) . . ?
O3 C7 C8 127.8(3) . . ?
O3 C7 C6 113.6(3) . . ?
C8 C7 C6 118.6(3) . . ?
O3 C7 Cu2 35.27(14) . . ?
C8 C7 Cu2 92.8(2) . . ?
C6 C7 Cu2 148.3(2) . . ?
C9 C8 C7 122.8(3) . . ?
C9 C8 Cu2 61.07(19) . . ?
C7 C8 Cu2 61.97(19) . . ?
O4 C9 C8 128.0(3) . . ?
O4 C9 C10 111.8(3) . . ?
C8 C9 C10 120.2(3) . . ?
O4 C9 Cu2 34.26(14) . . ?
C8 C9 Cu2 93.8(2) . . ?
C10 C9 Cu2 145.9(2) . . ?
F12A C10 F12 112.6(8) . . ?
F12A C10 F11A 110.7(9) . . ?
F12 C10 F11A 94.1(8) . . ?
F12A C10 F10 94.7(8) . . ?
F12 C10 F10 104.3(7) . . ?
F11A C10 F10 16.3(11) . . ?
F12A C10 F11 11.0(11) . . ?
F12 C10 F11 105.2(9) . . ?
F11A C10 F11 120.3(9) . . ?
F10 C10 F11 104.8(8) . . ?
F12A C10 F10A 110.4(9) . . ?
F12 C10 F10A 13.5(7) . . ?
F11A C10 F10A 106.9(8) . . ?
F10 C10 F10A 117.8(7) . . ?
F11 C10 F10A 101.3(9) . . ?
F12A C10 C9 111.8(6) . . ?
F12 C10 C9 117.8(5) . . ?
F11A C10 C9 108.4(7) . . ?
F10 C10 C9 113.0(6) . . ?
F11 C10 C9 110.6(6) . . ?
F10A C10 C9 108.5(5) . . ?
C9 O4 Cu2 124.2(2) . . ?
N1 O01 Cu1 123.85(19) . . ?
O01 N1 C03 124.8(3) . . ?
O01 N1 C01 122.4(2) . . ?
C03 N1 C01 111.3(3) . . ?
N1 C01 C012 106.0(3) . . ?
N1 C01 C011 110.5(3) . . ?
C012 C01 C011 109.9(3) . . ?
N1 C01 C02 100.5(2) . . ?
C012 C01 C02 113.4(3) . . ?
C011 C01 C02 115.8(3) . . ?
N2 C02 C022 109.5(3) . . ?
N2 C02 C021 105.6(3) . . ?
C022 C02 C021 111.3(3) . . ?
N2 C02 C01 100.2(2) . . ?
C022 C02 C01 115.4(3) . . ?
C021 C02 C01 113.6(3) . . ?
O02 N2 C03 125.7(3) . . ?
O02 N2 C02 122.1(3) . . ?
C03 N2 C02 111.7(3) . . ?
N1 C03 N2 108.5(3) . . ?
N1 C03 C04 126.1(3) . . ?
N2 C03 C04 125.3(3) . . ?
C06 C04 C05 104.5(3) . . ?
C06 C04 C03 127.0(3) . . ?
C05 C04 C03 128.4(3) . . ?
N3 C05 C04 111.3(3) . . ?
C05 N3 N4 105.0(2) . . ?
C05 N3 Cu2 122.8(2) . . ?
N4 N3 Cu2 131.91(18) . . ?
C06 N4 N3 111.8(3) . . ?
C06 N4 C041 126.9(3) . . ?
N3 N4 C041 121.2(2) . . ?
C042 C041 N4 113.5(3) . . ?
C041 C042 C043 106.6(4) . . ?
C044 C043 C042 78.8(8) . . ?
N4 C06 C04 107.3(3) . . ?
C7A C1A C2A 22.8(12) 2_465 . ?
C7A C1A C5A 99.8(17) 2_465 2_465 ?
C2A C1A C5A 78.5(13) . 2_465 ?
C7A C1A C6A 58.0(12) 2_465 2_465 ?
C2A C1A C6A 35.5(11) . 2_465 ?
C5A C1A C6A 50.0(10) 2_465 2_465 ?
C7A C2A C6A 134(4) 2_465 2_465 ?
C7A C2A C1A 52(3) 2_465 . ?
C6A C2A C1A 84(2) 2_465 . ?
C7A C2A C3A 136(4) 2_465 . ?
C6A C2A C3A 27.9(16) 2_465 . ?
C1A C2A C3A 87.0(11) . . ?
C6A C3A C5A 95(3) 2_465 2_465 ?
C6A C3A C4A 123(3) 2_465 . ?
C5A C3A C4A 81(2) 2_465 . ?
C6A C3A C2A 34.0(17) 2_465 . ?
C5A C3A C2A 96.5(18) 2_465 . ?
C4A C3A C2A 157(2) . . ?
C6A C3A C4A 137(3) 2_465 2_465 ?
C5A C3A C4A 58.4(15) 2_465 2_465 ?
C4A C3A C4A 30.5(16) . 2_465 ?
C2A C3A C4A 155(2) . 2_465 ?
C4A C4A C3A 93(3) 2_465 . ?
C4A C4A C5A 86(3) 2_465 . ?
C3A C4A C5A 152(2) . . ?
C4A C4A C5A 62(3) 2_465 2_465 ?
C3A C4A C5A 40.9(14) . 2_465 ?
C5A C4A C5A 148.5(15) . 2_465 ?
C4A C4A C3A 57(2) 2_465 2_465 ?
C3A C4A C3A 149.5(16) . 2_465 ?
C5A C4A C3A 39.6(13) . 2_465 ?
C5A C4A C3A 113.4(13) 2_465 2_465 ?
C3A C5A C6A 35.6(16) 2_465 . ?
C3A C5A C4A 82(2) 2_465 . ?
C6A C5A C4A 111(2) . . ?
C3A C5A C4A 58.4(17) 2_465 2_465 ?
C6A C5A C4A 80.8(16) . 2_465 ?
C4A C5A C4A 31.5(15) . 2_465 ?
C3A C5A C1A 97.5(13) 2_465 2_465 ?
C6A C5A C1A 66.2(14) . 2_465 ?
C4A C5A C1A 172.9(17) . 2_465 ?
C4A C5A C1A 143.4(15) 2_465 2_465 ?
C3A C6A C2A 118(3) 2_465 2_465 ?
C3A C6A C5A 50(3) 2_465 . ?
C2A C6A C5A 111(2) 2_465 . ?
C3A C6A C7A 122(2) 2_465 . ?
C2A C6A C7A 17.0(19) 2_465 . ?
C5A C6A C7A 101(2) . . ?
C3A C6A C1A 108(3) 2_465 2_465 ?
C2A C6A C1A 61.0(17) 2_465 2_465 ?
C5A C6A C1A 63.9(14) . 2_465 ?
C7A C6A C1A 44.5(15) . 2_465 ?
C2A C7A C1A 105(3) 2_465 2_465 ?
C2A C7A C6A 29(3) 2_465 . ?
C1A C7A C6A 77.5(18) 2_465 . ?

loop_
_geom_bond_atom_site_label_1
_geom_bond_atom_site_label_2
_geom_bond_distance
_geom_bond_site_symmetry_2
_geom_bond_publ_flag
Cu1 O1 1.972(2) . ?
Cu1 O1 1.972(2) 2_666 ?
Cu1 O2 2.089(3) . ?
Cu1 O2 2.089(3) 2_666 ?
Cu1 O01 2.167(3) . ?
Cu1 O01 2.167(3) 2_666 ?
O1 C2 1.244(4) . ?
C1 F2A 1.149(9) . ?
C1 F3 1.216(13) . ?
C1 F1 1.317(4) . ?
C1 F3A 1.432(12) . ?
C1 F2 1.466(8) . ?
C1 C2 1.517(5) . ?
C2 C3 1.369(5) . ?
C3 C4 1.377(5) . ?
C4 O2 1.243(4) . ?
C4 C5 1.516(5) . ?
C5 F4A 1.241(9) . ?
C5 F5 1.244(9) . ?
C5 F6A 1.271(11) . ?
C5 F4 1.283(11) . ?
C5 F5A 1.376(9) . ?
C5 F6 1.378(8) . ?
F5 F5A 0.823(13) . ?
F5 F4A 1.437(13) . ?
F6 F4A 0.862(15) . ?
Cu2 O4 1.933(2) . ?
Cu2 O4 1.933(2) 2 ?
Cu2 O3 1.976(2) . ?
Cu2 O3 1.976(2) 2 ?
Cu2 N3 2.486(3) . ?
Cu2 N3 2.486(3) 2 ?
Cu2 C9 2.839(3) . ?
Cu2 C9 2.840(3) 2 ?
Cu2 C7 2.861(3) . ?
Cu2 C7 2.861(3) 2 ?
Cu2 C8 3.237(4) . ?
Cu2 C8 3.237(4) 2 ?
O3 C7 1.252(4) . ?
C6 F8 1.283(5) . ?
C6 F7 1.301(4) . ?
C6 F9 1.328(5) . ?
C6 C7 1.523(5) . ?
C7 C8 1.380(5) . ?
C8 C9 1.377(5) . ?
C9 O4 1.260(4) . ?
C9 C10 1.525(5) . ?
C10 F12A 1.266(11) . ?
C10 F12 1.291(12) . ?
C10 F11A 1.309(11) . ?
C10 F10 1.349(10) . ?
C10 F11 1.341(12) . ?
C10 F10A 1.353(12) . ?
O01 N1 1.300(3) . ?
N1 C03 1.343(4) . ?
N1 C01 1.497(4) . ?
C01 C012 1.523(5) . ?
C01 C011 1.522(5) . ?
C01 C02 1.547(5) . ?
C02 N2 1.500(4) . ?
C02 C022 1.513(5) . ?
C02 C021 1.517(5) . ?
N2 O02 1.274(3) . ?
N2 C03 1.351(4) . ?
C03 C04 1.429(4) . ?
C04 C06 1.381(5) . ?
C04 C05 1.405(4) . ?
C05 N3 1.319(4) . ?
N3 N4 1.366(4) . ?
N4 C06 1.329(4) . ?
N4 C041 1.460(4) . ?
C041 C042 1.451(6) . ?
C042 C043 1.917(12) . ?
C043 C044 1.284(10) . ?
C1A C7A 1.27(3) 2_465 ?
C1A C2A 1.557(16) . ?
C1A C5A 1.74(3) 2_465 ?
C1A C6A 1.77(4) 2_465 ?
C2A C7A 0.63(3) 2_465 ?
C2A C6A 1.03(3) 2_465 ?
C2A C3A 1.630(18) . ?
C3A C6A 0.86(3) 2_465 ?
C3A C5A 1.13(3) 2_465 ?
C3A C4A 1.476(18) . ?
C3A C4A 1.76(4) 2_465 ?
C4A C4A 0.89(4) 2_465 ?
C4A C5A 1.516(19) . ?
C4A C5A 1.71(4) 2_465 ?
C4A C3A 1.76(4) 2_465 ?
C5A C3A 1.13(3) 2_465 ?
C5A C6A 1.48(2) . ?
C5A C4A 1.71(4) 2_465 ?
C5A C1A 1.74(3) 2_465 ?
C6A C3A 0.86(3) 2_465 ?
C6A C2A 1.03(3) 2_465 ?
C6A C7A 1.54(2) . ?
C6A C1A 1.77(4) 2_465 ?
C7A C2A 0.63(3) 2_465 ?
C7A C1A 1.27(3) 2_465 ?
